data_2001799
loop_
_publ_author_name
'De Bondt, H. L.'
'Blaton, N. M.'
'Peeters, O. M.'
'De Ranter, C. J.'

_publ_section_title
;
 Structure of 5-benzylamino-1-methyl-4-nitroimidazole
;
_journal_issue 4
_journal_name_full 'Acta Crystallographica Section C'
_journal_page_first 763
_journal_page_last 765
_journal_paper_doi 10.1107/S0108270192009570
_journal_volume 49
_journal_year 1993
_chemical_formula_sum 'C11 H12 N4 O2'
_chemical_formula_weight 232.24
_symmetry_cell_setting orthorhombic
_symmetry_space_group_name_Hall '-P 2ac 2ab'
_symmetry_space_group_name_H-M 'P b c a'
_cell_angle_alpha 90
_cell_angle_beta 90
_cell_angle_gamma 90
_cell_formula_units_Z 8
_cell_length_a 6.962(4)
_cell_length_b 13.754(7)
_cell_length_c 22.974(12)
_cell_volume 2200(2)
_diffrn_radiation_type Cu
_diffrn_radiation_wavelength 1.54178
_exptl_absorpt_coefficient_mu 0.794
_exptl_crystal_density_diffrn 1.402
_exptl_crystal_density_meas 1.40
_exptl_crystal_F_000 976
_cod_data_source_file gr1000.cif
_cod_data_source_block gr1000_structure_1_of_1
_cod_database_code 2001799

loop_
_atom_site_label
_atom_site_fract_x
_atom_site_fract_y
_atom_site_fract_z
_atom_site_U_iso_or_equiv
N1 .0352(4) .7429(2) .30080(10) .0346(7)
C2 .0095(5) .7834(2) .2457(2) .0443(9)
N3 .0523(5) .7263(2) .20320(10) .0444(7)
C4 .1086(5) .6425(2) .23090(10) .344(9)
C5 .1012(5) .6505(2) .29160(10) .0308(9)
C11 -.0110(6) .7945(2) .35450(10) .0540(10)
N41 .1627(4) .5602(2) .20050(10) .0447(9)
O42 .1553(4) .5592(2) .14650(10) .0712(9)
O43 .2221(4) .4876(2) .22920(10) .0505(7)
N51 .1440(4) .5830(2) .33120(10) .412(9)
C52 .1393(6) .5894(2) .3939(2) .0540(10)
C53 .1454(5) .4907(2) .42210(10) .0386(9)
C54 .0393(6) .4141(2) .40170(10) .0445(9)
C55 .0408(6) .3252(2) .43000(10) .0457(9)
C56 .1464(6) .3144(2) .48030(10) .0500(10)
C57 .2503(6) .3903(3) .50130(10) .0520(10)
C58 .2514(6) .4783(3) .47260(10) .0486(9)
H11A -.121(5) .760(2) .3760(10) .050
H11B .091(5) .791(2) .3820(10) .050
H11C -.061(5) .856(2) .3460(10) .050
H2 -.039(5) .850(2) .2450(10) .050
H51 .189(4) .531(2) .3160(10) .050
H52A .240(5) .629(2) .4060(10) .050
H52B .014(4) .616(2) .4050(10) .050
H54 -.026(4) .420(2) .3680(10) .050
H55 -.040(5) .274(2) .4170(10) .050
H56 .148(5) .249(2) .5010(10) .050
H57 .326(5) .386(2) .5330(10) .050
H58 .325(4) .531(2) .4860(10) .050

loop_
_geom_angle_atom_site_label_1
_geom_angle_atom_site_label_2
_geom_angle_atom_site_label_3
_geom_angle
C2 N1 C5 105.9(2)
C1 N1 C11 123.1(2)
C5 N1 C11 131.0(3)
N1 C2 N3 114.5(3)
N1 C2 H2 116(2)
N3 C2 H2 130(2)
C2 N3 C4 103.1(3)
N3 C4 C5 112.6(3)
N3 C4 N41 122.1(3)
C5 C4 N41 125.3(3)
N1 C5 C4 103.9(3)
N1 C5 N51 128.0(3)
C4 C5 N51 128.1(3)
N1 C11 H11A 110(2)
N1 C11 H11B 111(2)
N1 C11 H11C 110(2)
H11A C11 H11B 103(2)
H11A C11 H11C 104(3)
H11B C11 H11C 118(3)
C4 N41 O42 120.1(3)
C4 N41 O43 118.2(3)
O42 N41 O43 121.7(3)
C5 N51 C52 129.4(3)
C5 N51 H51 112(2)
C52 N51 H51 119(2)
N51 C52 C53 112.0(3)
N51 C52 H52A 109(2)
N51 C52 H52B 107(2)
C53 C52 H52A 112(2)
C53 C52 H52B 105(2)
H52A C52 H52B 112(2)
C52 C53 C54 122.1(3)
C52 C53 C58 119.1(3)
C54 C53 C58 118.7(3)
C53 C54 C55 120.9(3)
C53 C54 H54 120(2)
C55 C54 H54 119(2)
C54 C55 C56 119.5(3)
C54 C55 H55 120(2)
C56 C55 H55 120(2)
C55 C56 C57 120.0(3)
C55 C56 H56 120(2)
C57 C56 H56 120(2)
C56 C57 C58 120.6(3)
C56 C57 H57 124(2)
C58 C57 H57 116(2)
C53 C58 C57 120.3(3)
C53 C58 H58 118(2)
C57 C58 H58 121(2)

loop_
_geom_bond_atom_site_label_1
_geom_bond_atom_site_label_2
_geom_bond_distance
N1 C2 1.393(4)
N1 C5 1.368(4)
N1 C11 1.461(4)
C2 N3 1.287(4)
C2 H2 0.98(3)
N3 C4 1.373(4)
C4 C5 1.399(4)
C4 N41 1.382(4)
C5 N51 1.334(4)
C11 H11A 1.03(3)
C11 H11B 0.95(3)
C11 H11C 0.93(3)
N41 O42 1.242(3)
N41 O43 1.266(3)
N51 C52 1.444(4)
N51 H51 0.86(3)
C52 C53 1.505(5)
C52 H52A 0.93(3)
C52 H52B 0.98(3)
C53 C54 1.369(5)
C53 C58 1386(5)
C54 C55 1.386(5)
C54 H54 0.90(3)
C55 C56 1.377(5)
C55 H55 0.95(3)
C56 C57 1.358(5)
C56 H56 1.02(3)
C57 C58 1.378(5)
C57 H57 0.89(3)
C58 H58 0.95(3)
